data_2019108
loop_
_publ_author_name
'Bambi-Nyanguile, Sylvie-Mireille'
'Mangwala Kimpende, Peter'
'Pirotte, Bernard'
'Van Meervelt, Luc'

_publ_section_title
;
 <i>N</i>-<i>tert</i>-Butyl-<i>N</i>'-[5-cyano-2-(4-methylphenoxy)phenylsulfonyl]urea,
 a new TXA~2~ receptor antagonist
;
_journal_coeditor_code UK3071
_journal_issue 8
_journal_name_full 'Acta Crystallographica Section C'
_journal_page_first 901
_journal_page_last 903
_journal_paper_doi 10.1107/S010827011301771X
_journal_volume 69
_journal_year 2013
_chemical_formula_iupac 'C19 H21 N3 O4 S'
_chemical_formula_moiety 'C19 H21 N3 O4 S'
_chemical_formula_sum 'C19 H21 N3 O4 S'
_chemical_formula_weight 387.45
_chemical_name_systematic <i>N</i>-<i>tert</i>-Butyl-<i>N</i>'-[5-cyano-2-(4-methylphenoxy)phenylsulfonyl]urea
_space_group_crystal_system monoclinic
_space_group_IT_number 13
_space_group_name_Hall '-P 2yc'
_space_group_name_H-M_alt 'P 1 2/c 1'
_symmetry_space_group_name_Hall '-P 2yc'
_symmetry_space_group_name_H-M 'P 1 2/c 1'
_atom_sites_solution_hydrogens geom
_atom_sites_solution_primary direct
_atom_sites_solution_secondary difmap
_cell_angle_alpha 90.00
_cell_angle_beta 93.534(4)
_cell_angle_gamma 90.00
_cell_formula_units_Z 8
_cell_length_a 10.6408(5)
_cell_length_b 15.8571(4)
_cell_length_c 24.8678(9)
_cell_measurement_reflns_used 11196
_cell_measurement_temperature 289(2)
_cell_measurement_theta_max 26.9980
_cell_measurement_theta_min 3.2660
_cell_volume 4188.0(3)
_computing_cell_refinement 'CrysAlis PRO (Agilent, 2012)'
_computing_data_collection 'CrysAlis PRO (Agilent, 2012)'
_computing_data_reduction 'CrysAlis PRO (Agilent, 2012)'
_computing_molecular_graphics 'OLEX2 (Dolomanov <i>et al.</i>, 2009)'
_computing_publication_material 'OLEX2 (Dolomanov <i>et al.</i>, 2009)'
_computing_structure_refinement 'SHELXL97 (Sheldrick, 2008)'
_computing_structure_solution 'SHELXS97 (Sheldrick, 2008)'
_diffrn_ambient_temperature 289(2)
_diffrn_detector_area_resol_mean 15.9631
_diffrn_measured_fraction_theta_full 0.998
_diffrn_measured_fraction_theta_max 0.998
_diffrn_measurement_device_type 'Agilent SuperNova diffractometer (single source at offset, Eos detector)'
_diffrn_measurement_method \w
_diffrn_radiation_monochromator mirror
_diffrn_radiation_type MoK\a
_diffrn_radiation_wavelength 0.71073
_diffrn_reflns_av_R_equivalents 0.0308
_diffrn_reflns_limit_h_max 13
_diffrn_reflns_limit_h_min -13
_diffrn_reflns_limit_k_max 19
_diffrn_reflns_limit_k_min 0
_diffrn_reflns_limit_l_max 31
_diffrn_reflns_limit_l_min 0
_diffrn_reflns_number 8550
_diffrn_reflns_theta_full 25.00
_diffrn_reflns_theta_max 26.37
_diffrn_reflns_theta_min 2.70
_exptl_absorpt_coefficient_mu 0.182
_exptl_absorpt_correction_T_max 1.00000
_exptl_absorpt_correction_T_min 0.73838
_exptl_absorpt_correction_type multi-scan
_exptl_absorpt_process_details '(CrysAlisPro; Agilent, 2012)'
_exptl_crystal_colour colourless
_exptl_crystal_density_diffrn 1.229
_exptl_crystal_density_method 'not measured'
_exptl_crystal_description plate
_exptl_crystal_F_000 1632
_exptl_crystal_size_max 0.45
_exptl_crystal_size_mid 0.25
_exptl_crystal_size_min 0.05
_refine_diff_density_max 0.235
_refine_diff_density_min -0.259
_refine_ls_extinction_method none
_refine_ls_goodness_of_fit_ref 1.062
_refine_ls_hydrogen_treatment mixed
_refine_ls_matrix_type full
_refine_ls_number_parameters 507
_refine_ls_number_reflns 8548
_refine_ls_number_restraints 0
_refine_ls_restrained_S_all 1.062
_refine_ls_R_factor_all 0.0989
_refine_ls_R_factor_gt 0.0733
_refine_ls_shift/su_max 0.000
_refine_ls_shift/su_mean 0.000
_refine_ls_structure_factor_coef Fsqd
_refine_ls_weighting_details 'calc w = 1/[\s^2^(Fo^2^)+(0.0449P)^2^+4.7193P] where P=(Fo^2^+2Fc^2^)/3'
_refine_ls_weighting_scheme calc
_refine_ls_wR_factor_gt 0.1633
_refine_ls_wR_factor_ref 0.1742
_reflns_number_gt 5931
_reflns_number_total 8550
_reflns_threshold_expression I>2\s(I)
_cod_data_source_file uk3071.cif
_cod_data_source_block I
_cod_database_code 2019108
_cod_database_fobs_code 2019108

loop_
_space_group_symop_id
_space_group_symop_operation_xyz
1 'x, y, z'
2 '-x, y, -z+1/2'
3 '-x, -y, -z'
4 'x, -y, z-1/2'

loop_
_atom_site_type_symbol
_atom_site_label
_atom_site_fract_x
_atom_site_fract_y
_atom_site_fract_z
_atom_site_U_iso_or_equiv
_atom_site_adp_type
_atom_site_calc_flag
_atom_site_refinement_flags
_atom_site_occupancy
_atom_site_symmetry_multiplicity
C C1 0.2478(4) 0.34567(19) 0.71760(14) 0.0644(9) Uani d . 1 1
C C2 0.1999(3) 0.27413(18) 0.74231(13) 0.0537(8) Uani d . 1 1
C C3 0.1411(3) 0.2811(2) 0.78966(13) 0.0593(8) Uani d . 1 1
H H3 0.1117 0.2330 0.8063 0.071 Uiso calc R 1 1
C C4 0.1256(4) 0.3597(2) 0.81270(14) 0.0673(9) Uani d . 1 1
C C5 0.1699(4) 0.4306(2) 0.78713(16) 0.0802(12) Uani d . 1 1
H H5 0.1582 0.4836 0.8021 0.096 Uiso calc R 1 1
C C6 0.2304(5) 0.4241(2) 0.74040(16) 0.0822(12) Uani d . 1 1
H H6 0.2597 0.4723 0.7239 0.099 Uiso calc R 1 1
C C11 0.4395(4) 0.15059(19) 0.67005(13) 0.0560(8) Uani d . 1 1
C C14 0.4692(4) 0.1714(3) 0.57238(13) 0.0747(11) Uani d . 1 1
C C15 0.5765(5) 0.2355(3) 0.58006(19) 0.1061(16) Uani d . 1 1
H H15A 0.5425 0.2899 0.5879 0.159 Uiso calc R 1 1
H H15B 0.6210 0.2387 0.5477 0.159 Uiso calc R 1 1
H H15C 0.6334 0.2180 0.6094 0.159 Uiso calc R 1 1
C C16 0.3760(5) 0.2005(4) 0.52702(16) 0.1179(19) Uani d . 1 1
H H16A 0.3126 0.1581 0.5203 0.177 Uiso calc R 1 1
H H16B 0.4198 0.2097 0.4949 0.177 Uiso calc R 1 1
H H16C 0.3369 0.2522 0.5373 0.177 Uiso calc R 1 1
C C17 0.5219(5) 0.0853(3) 0.56087(17) 0.1038(16) Uani d . 1 1
H H17A 0.5763 0.0674 0.5909 0.156 Uiso calc R 1 1
H H17B 0.5687 0.0880 0.5291 0.156 Uiso calc R 1 1
H H17C 0.4540 0.0458 0.5552 0.156 Uiso calc R 1 1
C C19 0.3584(4) 0.4019(2) 0.64509(16) 0.0729(11) Uani d . 1 1
C C20 0.2939(5) 0.4314(3) 0.60054(18) 0.0884(13) Uani d . 1 1
H H20 0.2162 0.4086 0.5891 0.106 Uiso calc R 1 1
C C21 0.3464(6) 0.4966(3) 0.57221(19) 0.1012(15) Uani d . 1 1
H H21 0.3034 0.5171 0.5412 0.121 Uiso calc R 1 1
C C22 0.4586(6) 0.5312(3) 0.5886(2) 0.0958(16) Uani d . 1 1
C C23 0.5211(5) 0.5000(3) 0.6333(2) 0.1036(16) Uani d . 1 1
H H23 0.5982 0.5233 0.6450 0.124 Uiso calc R 1 1
C C24 0.4723(5) 0.4342(3) 0.66215(18) 0.0971(14) Uani d . 1 1
H H24 0.5165 0.4125 0.6925 0.116 Uiso calc R 1 1
C C25 0.5124(7) 0.6055(3) 0.5577(2) 0.153(3) Uani d . 1 1
H H25A 0.6016 0.5982 0.5558 0.229 Uiso calc R 1 1
H H25B 0.4962 0.6572 0.5762 0.229 Uiso calc R 1 1
H H25C 0.4730 0.6074 0.5220 0.229 Uiso calc R 1 1
C C26 0.0640(5) 0.3668(3) 0.86226(17) 0.0876(13) Uani d . 1 1
C C31 0.2504(4) 0.84444(19) 0.72155(14) 0.0615(9) Uani d . 1 1
C C32 0.3037(3) 0.77223(18) 0.74597(13) 0.0543(8) Uani d . 1 1
C C33 0.3757(3) 0.7775(2) 0.79362(13) 0.0582(8) Uani d . 1 1
H H33 0.4087 0.7289 0.8099 0.070 Uiso calc R 1 1
C C34 0.3993(3) 0.8559(2) 0.81748(14) 0.0633(9) Uani d . 1 1
C C35 0.3493(4) 0.9278(2) 0.79213(16) 0.0732(11) Uani d . 1 1
H H35 0.3659 0.9804 0.8075 0.088 Uiso calc R 1 1
C C36 0.2762(4) 0.9227(2) 0.74515(17) 0.0759(11) Uani d . 1 1
H H36 0.2437 0.9715 0.7289 0.091 Uiso calc R 1 1
C C41 0.0426(4) 0.6513(2) 0.67085(13) 0.0603(9) Uani d . 1 1
C C44 -0.0109(6) 0.6762(3) 0.57342(16) 0.1062(18) Uani d . 1 1
C C45 -0.1127(7) 0.7391(4) 0.5820(2) 0.163(3) Uani d . 1 1
H H45A -0.1565 0.7235 0.6131 0.245 Uiso calc R 1 1
H H45B -0.1708 0.7403 0.5509 0.245 Uiso calc R 1 1
H H45C -0.0760 0.7940 0.5875 0.245 Uiso calc R 1 1
C C46 0.0753(8) 0.7068(4) 0.52928(19) 0.171(3) Uani d . 1 1
H H46A 0.1187 0.7571 0.5413 0.256 Uiso calc R 1 1
H H46B 0.0251 0.7185 0.4968 0.256 Uiso calc R 1 1
H H46C 0.1357 0.6637 0.5225 0.256 Uiso calc R 1 1
C C47 -0.0640(7) 0.5897(3) 0.5595(2) 0.140(3) Uani d . 1 1
H H47A 0.0036 0.5516 0.5532 0.211 Uiso calc R 1 1
H H47B -0.1194 0.5935 0.5276 0.211 Uiso calc R 1 1
H H47C -0.1100 0.5692 0.5888 0.211 Uiso calc R 1 1
C C49 0.1176(4) 0.9018(2) 0.64997(15) 0.0668(10) Uani d . 1 1
C C50 0.1664(4) 0.9354(3) 0.60546(18) 0.0840(12) Uani d . 1 1
H H50 0.2414 0.9151 0.5932 0.101 Uiso calc R 1 1
C C51 0.1022(5) 1.0002(3) 0.57886(18) 0.0893(13) Uani d . 1 1
H H51 0.1349 1.0231 0.5483 0.107 Uiso calc R 1 1
C C52 -0.0070(5) 1.0316(3) 0.59587(18) 0.0819(12) Uani d . 1 1
C C53 -0.0529(5) 0.9967(3) 0.64028(19) 0.0944(14) Uani d . 1 1
H H53 -0.1276 1.0176 0.6527 0.113 Uiso calc R 1 1
C C54 0.0072(5) 0.9317(3) 0.66756(17) 0.0887(13) Uani d . 1 1
H H54 -0.0269 0.9083 0.6977 0.106 Uiso calc R 1 1
C C55 -0.0738(6) 1.1053(3) 0.5675(2) 0.132(2) Uani d . 1 1
H H55A -0.0607 1.1554 0.5887 0.198 Uiso calc R 1 1
H H55B -0.1623 1.0936 0.5629 0.198 Uiso calc R 1 1
H H55C -0.0406 1.1135 0.5328 0.198 Uiso calc R 1 1
C C56 0.4732(4) 0.8609(3) 0.86787(17) 0.0760(11) Uani d . 1 1
N N10 0.3536(3) 0.14991(17) 0.71095(11) 0.0560(7) Uani d . 1 1
H H10 0.389(3) 0.140(2) 0.7423(14) 0.067 Uiso d . 1 1
N N13 0.3965(3) 0.1687(2) 0.62053(11) 0.0673(8) Uani d . 1 1
H H13 0.315(4) 0.176(2) 0.6176(15) 0.081 Uiso d . 1 1
N N27 0.0159(5) 0.3723(3) 0.90141(17) 0.1244(16) Uani d . 1 1
N N40 0.1387(3) 0.64971(18) 0.71261(11) 0.0603(7) Uani d . 1 1
H H40 0.115(4) 0.643(2) 0.7430(15) 0.072 Uiso d . 1 1
N N43 0.0752(4) 0.6698(2) 0.62208(12) 0.0775(10) Uani d . 1 1
H H43 0.154(4) 0.682(3) 0.6185(17) 0.093 Uiso d . 1 1
N N57 0.5319(4) 0.8638(3) 0.90760(16) 0.1037(13) Uani d . 1 1
O O8 0.1532(2) 0.11652(14) 0.74811(11) 0.0747(7) Uani d . 1 1
O O9 0.1541(2) 0.18033(15) 0.65792(10) 0.0702(7) Uani d . 1 1
O O12 0.5490(2) 0.13168(16) 0.68322(9) 0.0673(6) Uani d . 1 1
O O18 0.3089(3) 0.33206(14) 0.67201(11) 0.0880(9) Uani d . 1 1
O O38 0.3479(2) 0.61399(14) 0.75181(11) 0.0796(8) Uani d . 1 1
O O39 0.3266(3) 0.67820(15) 0.66139(10) 0.0789(8) Uani d . 1 1
O O42 -0.0635(3) 0.63208(18) 0.68313(10) 0.0773(7) Uani d . 1 1
O O48 0.1775(3) 0.83257(14) 0.67533(11) 0.0863(9) Uani d . 1 1
S S7 0.20576(8) 0.17400(5) 0.71188(3) 0.0562(2) Uani d . 1 1
S S37 0.28779(9) 0.67228(5) 0.71509(4) 0.0606(2) Uani d . 1 1

loop_
_atom_site_aniso_label
_atom_site_aniso_U_11
_atom_site_aniso_U_22
_atom_site_aniso_U_33
_atom_site_aniso_U_12
_atom_site_aniso_U_13
_atom_site_aniso_U_23
C1 0.094(3) 0.0373(16) 0.064(2) 0.0004(16) 0.0151(19) -0.0012(14)
C2 0.066(2) 0.0366(16) 0.0590(18) 0.0039(14) 0.0043(16) -0.0001(13)
C3 0.071(2) 0.0470(18) 0.0606(19) 0.0046(16) 0.0085(17) 0.0045(15)
C4 0.081(3) 0.061(2) 0.061(2) 0.0079(19) 0.0134(18) -0.0034(17)
C5 0.117(4) 0.048(2) 0.077(3) 0.006(2) 0.018(2) -0.0128(18)
C6 0.129(4) 0.0379(18) 0.082(3) -0.005(2) 0.023(3) -0.0019(17)
C11 0.075(2) 0.0424(17) 0.0503(18) 0.0077(16) 0.0055(16) 0.0007(13)
C14 0.104(3) 0.073(2) 0.0478(18) 0.020(2) 0.0148(19) 0.0078(17)
C15 0.132(4) 0.101(4) 0.089(3) -0.002(3) 0.043(3) 0.013(3)
C16 0.152(5) 0.149(5) 0.053(2) 0.041(4) 0.008(3) 0.025(3)
C17 0.164(5) 0.082(3) 0.068(3) 0.027(3) 0.026(3) -0.007(2)
C19 0.108(3) 0.0417(18) 0.072(2) -0.006(2) 0.032(2) -0.0029(17)
C20 0.103(3) 0.073(3) 0.090(3) -0.009(2) 0.011(3) 0.006(2)
C21 0.142(5) 0.080(3) 0.083(3) 0.006(3) 0.019(3) 0.020(2)
C22 0.147(5) 0.062(3) 0.084(3) -0.016(3) 0.050(3) -0.004(2)
C23 0.124(4) 0.084(3) 0.107(4) -0.035(3) 0.035(3) -0.009(3)
C24 0.131(4) 0.082(3) 0.078(3) -0.020(3) 0.006(3) 0.006(2)
C25 0.240(8) 0.082(3) 0.148(5) -0.021(4) 0.103(5) 0.022(3)
C26 0.117(4) 0.076(3) 0.071(3) 0.017(2) 0.019(3) -0.003(2)
C31 0.080(2) 0.0361(16) 0.068(2) -0.0042(15) 0.0039(18) -0.0026(14)
C32 0.061(2) 0.0367(16) 0.066(2) -0.0069(14) 0.0092(16) -0.0013(14)
C33 0.065(2) 0.0476(18) 0.062(2) -0.0081(15) 0.0089(17) 0.0015(15)
C34 0.067(2) 0.060(2) 0.064(2) -0.0112(17) 0.0098(17) -0.0096(17)
C35 0.091(3) 0.047(2) 0.082(3) -0.0105(19) 0.010(2) -0.0158(18)
C36 0.099(3) 0.0386(18) 0.089(3) -0.0014(18) 0.000(2) -0.0036(17)
C41 0.083(3) 0.0439(17) 0.0526(19) -0.0032(17) -0.0088(18) 0.0021(14)
C44 0.180(5) 0.075(3) 0.058(2) -0.015(3) -0.037(3) 0.009(2)
C45 0.222(8) 0.115(5) 0.138(5) 0.019(5) -0.113(5) 0.004(4)
C46 0.289(10) 0.162(6) 0.058(3) -0.074(6) -0.019(4) 0.030(3)
C47 0.231(7) 0.095(4) 0.088(3) -0.052(4) -0.051(4) -0.006(3)
C49 0.086(3) 0.0427(18) 0.071(2) 0.0024(18) -0.002(2) -0.0031(16)
C50 0.083(3) 0.070(3) 0.101(3) 0.007(2) 0.017(2) 0.006(2)
C51 0.106(4) 0.076(3) 0.086(3) -0.006(3) 0.008(3) 0.021(2)
C52 0.100(3) 0.063(2) 0.080(3) 0.009(2) -0.016(2) -0.004(2)
C53 0.098(4) 0.089(3) 0.096(3) 0.030(3) 0.010(3) -0.004(3)
C54 0.110(4) 0.089(3) 0.070(3) 0.009(3) 0.019(2) 0.006(2)
C55 0.169(6) 0.092(4) 0.127(4) 0.036(4) -0.050(4) 0.011(3)
C56 0.082(3) 0.073(3) 0.074(3) -0.018(2) 0.011(2) -0.014(2)
N10 0.0658(19) 0.0546(16) 0.0479(14) 0.0099(13) 0.0044(13) 0.0086(12)
N13 0.077(2) 0.079(2) 0.0463(15) 0.0160(18) 0.0039(15) 0.0074(14)
N27 0.173(5) 0.120(3) 0.086(3) 0.025(3) 0.049(3) -0.004(2)
N40 0.069(2) 0.0571(16) 0.0537(15) -0.0119(14) -0.0035(14) 0.0105(13)
N43 0.105(3) 0.075(2) 0.0514(16) -0.015(2) -0.0069(18) 0.0089(15)
N57 0.113(3) 0.120(3) 0.077(2) -0.022(3) -0.001(2) -0.017(2)
O8 0.0832(18) 0.0418(12) 0.1018(19) -0.0075(12) 0.0271(15) 0.0066(12)
O9 0.0694(16) 0.0620(14) 0.0769(16) 0.0042(12) -0.0134(13) -0.0130(12)
O12 0.0685(17) 0.0820(17) 0.0517(13) 0.0163(13) 0.0056(11) 0.0023(11)
O18 0.146(3) 0.0408(13) 0.0827(17) -0.0087(14) 0.0505(18) -0.0032(12)
O38 0.0821(19) 0.0408(13) 0.112(2) 0.0056(12) -0.0226(16) 0.0014(13)
O39 0.093(2) 0.0630(15) 0.0833(17) -0.0063(14) 0.0287(15) -0.0165(13)
O42 0.0735(19) 0.097(2) 0.0598(15) -0.0103(15) -0.0112(13) -0.0004(13)
O48 0.129(2) 0.0411(13) 0.0847(18) 0.0054(14) -0.0274(17) -0.0038(12)
S7 0.0653(5) 0.0355(4) 0.0679(5) -0.0003(4) 0.0055(4) -0.0005(3)
S37 0.0706(6) 0.0346(4) 0.0763(6) -0.0013(4) 0.0023(4) -0.0031(4)

loop_
_atom_type_symbol
_atom_type_description
_atom_type_scat_dispersion_real
_atom_type_scat_dispersion_imag
_atom_type_scat_source
C C 0.0033 0.0016 'International Tables Vol C Tables 4.2.6.8 and 6.1.1.4'
H H 0.0000 0.0000 'International Tables Vol C Tables 4.2.6.8 and 6.1.1.4'
N N 0.0061 0.0033 'International Tables Vol C Tables 4.2.6.8 and 6.1.1.4'
O O 0.0106 0.0060 'International Tables Vol C Tables 4.2.6.8 and 6.1.1.4'
S S 0.1246 0.1234 'International Tables Vol C Tables 4.2.6.8 and 6.1.1.4'

loop_
_geom_angle_atom_site_label_1
_geom_angle_atom_site_label_2
_geom_angle_atom_site_label_3
_geom_angle
C6 C1 C2 119.1(3)
O18 C1 C2 116.3(3)
O18 C1 C6 124.6(3)
C1 C2 S7 121.2(2)
C3 C2 C1 120.6(3)
C3 C2 S7 118.1(2)
C2 C3 H3 120.0
C2 C3 C4 119.9(3)
C4 C3 H3 120.0
C3 C4 C5 119.1(3)
C3 C4 C26 119.9(3)
C5 C4 C26 121.0(3)
C4 C5 H5 119.4
C6 C5 C4 121.3(3)
C6 C5 H5 119.4
C1 C6 H6 120.0
C5 C6 C1 119.9(3)
C5 C6 H6 120.0
N13 C11 N10 118.2(3)
O12 C11 N10 116.9(3)
O12 C11 N13 124.9(3)
C16 C14 C15 109.7(4)
C17 C14 C15 109.9(4)
C17 C14 C16 111.4(4)
N13 C14 C15 110.2(3)
N13 C14 C16 105.1(3)
N13 C14 C17 110.4(3)
C14 C15 H15A 109.5
C14 C15 H15B 109.5
C14 C15 H15C 109.5
H15A C15 H15B 109.5
H15A C15 H15C 109.5
H15B C15 H15C 109.5
C14 C16 H16A 109.5
C14 C16 H16B 109.5
C14 C16 H16C 109.5
H16A C16 H16B 109.5
H16A C16 H16C 109.5
H16B C16 H16C 109.5
C14 C17 H17A 109.5
C14 C17 H17B 109.5
C14 C17 H17C 109.5
H17A C17 H17B 109.5
H17A C17 H17C 109.5
H17B C17 H17C 109.5
C20 C19 C24 121.6(4)
C20 C19 O18 118.4(4)
C24 C19 O18 119.9(4)
C19 C20 H20 120.8
C19 C20 C21 118.4(5)
C21 C20 H20 120.8
C20 C21 H21 119.2
C22 C21 C20 121.6(5)
C22 C21 H21 119.2
C21 C22 C25 120.6(6)
C23 C22 C21 118.6(4)
C23 C22 C25 120.8(6)
C22 C23 H23 119.3
C22 C23 C24 121.3(5)
C24 C23 H23 119.3
C19 C24 C23 118.6(5)
C19 C24 H24 120.7
C23 C24 H24 120.7
C22 C25 H25A 109.5
C22 C25 H25B 109.5
C22 C25 H25C 109.5
H25A C25 H25B 109.5
H25A C25 H25C 109.5
H25B C25 H25C 109.5
N27 C26 C4 179.7(6)
C36 C31 C32 118.8(3)
O48 C31 C32 116.6(3)
O48 C31 C36 124.6(3)
C31 C32 S37 121.4(3)
C33 C32 C31 120.9(3)
C33 C32 S37 117.6(2)
C32 C33 H33 120.1
C32 C33 C34 119.9(3)
C34 C33 H33 120.1
C33 C34 C56 119.5(3)
C35 C34 C33 118.9(3)
C35 C34 C56 121.5(3)
C34 C35 H35 119.3
C36 C35 C34 121.4(3)
C36 C35 H35 119.3
C31 C36 H36 120.0
C35 C36 C31 120.1(3)
C35 C36 H36 120.0
N43 C41 N40 117.5(4)
O42 C41 N40 116.7(3)
O42 C41 N43 125.8(3)
C45 C44 C46 110.9(5)
C45 C44 C47 111.9(6)
C47 C44 C46 110.5(5)
N43 C44 C45 110.3(4)
N43 C44 C46 103.7(5)
N43 C44 C47 109.2(4)
C44 C45 H45A 109.5
C44 C45 H45B 109.5
C44 C45 H45C 109.5
H45A C45 H45B 109.5
H45A C45 H45C 109.5
H45B C45 H45C 109.5
C44 C46 H46A 109.5
C44 C46 H46B 109.5
C44 C46 H46C 109.5
H46A C46 H46B 109.5
H46A C46 H46C 109.5
H46B C46 H46C 109.5
C44 C47 H47A 109.5
C44 C47 H47B 109.5
C44 C47 H47C 109.5
H47A C47 H47B 109.5
H47A C47 H47C 109.5
H47B C47 H47C 109.5
C50 C49 C54 120.3(4)
C50 C49 O48 119.2(4)
C54 C49 O48 120.4(4)
C49 C50 H50 120.7
C49 C50 C51 118.6(4)
C51 C50 H50 120.7
C50 C51 H51 118.9
C52 C51 C50 122.2(4)
C52 C51 H51 118.9
C51 C52 C55 121.5(5)
C53 C52 C51 117.7(4)
C53 C52 C55 120.8(5)
C52 C53 H53 119.0
C52 C53 C54 122.0(4)
C54 C53 H53 119.0
C49 C54 C53 119.2(4)
C49 C54 H54 120.4
C53 C54 H54 120.4
C52 C55 H55A 109.5
C52 C55 H55B 109.5
C52 C55 H55C 109.5
H55A C55 H55B 109.5
H55A C55 H55C 109.5
H55B C55 H55C 109.5
N57 C56 C34 179.2(5)
C11 N10 H10 113(2)
C11 N10 S7 133.0(2)
S7 N10 H10 114(2)
C11 N13 C14 126.8(3)
C11 N13 H13 113(3)
C14 N13 H13 120(3)
C41 N40 H40 116(3)
C41 N40 S37 133.3(3)
S37 N40 H40 110(3)
C41 N43 C44 125.9(4)
C41 N43 H43 117(3)
C44 N43 H43 117(3)
C1 O18 C19 118.9(3)
C31 O48 C49 119.5(3)
N10 S7 C2 106.20(16)
O8 S7 C2 106.26(15)
O8 S7 N10 106.17(15)
O8 S7 O9 119.96(16)
O9 S7 C2 108.65(15)
O9 S7 N10 108.80(15)
N40 S37 C32 106.37(16)
O38 S37 C32 106.07(16)
O38 S37 N40 106.30(16)
O38 S37 O39 119.96(18)
O39 S37 C32 108.84(15)
O39 S37 N40 108.53(16)

loop_
_geom_bond_atom_site_label_1
_geom_bond_atom_site_label_2
_geom_bond_distance
C1 C2 1.401(4)
C1 C6 1.384(5)
C1 O18 1.358(4)
C2 C3 1.371(4)
C2 S7 1.762(3)
C3 H3 0.9300
C3 C4 1.387(5)
C4 C5 1.388(5)
C4 C26 1.435(5)
C5 H5 0.9300
C5 C6 1.367(5)
C6 H6 0.9300
C11 N10 1.409(4)
C11 N13 1.319(4)
C11 O12 1.228(4)
C14 C15 1.531(6)
C14 C16 1.527(6)
C14 C17 1.510(5)
C14 N13 1.466(4)
C15 H15A 0.9600
C15 H15B 0.9600
C15 H15C 0.9600
C16 H16A 0.9600
C16 H16B 0.9600
C16 H16C 0.9600
C17 H17A 0.9600
C17 H17B 0.9600
C17 H17C 0.9600
C19 C20 1.351(6)
C19 C24 1.359(6)
C19 O18 1.412(4)
C20 H20 0.9300
C20 C21 1.388(6)
C21 H21 0.9300
C21 C22 1.354(7)
C22 C23 1.354(7)
C22 C25 1.535(6)
C23 H23 0.9300
C23 C24 1.385(6)
C24 H24 0.9300
C25 H25A 0.9600
C25 H25B 0.9600
C25 H25C 0.9600
C26 N27 1.131(5)
C31 C32 1.400(4)
C31 C36 1.392(4)
C31 O48 1.359(4)
C32 C33 1.373(4)
C32 S37 1.765(3)
C33 H33 0.9300
C33 C34 1.394(4)
C34 C35 1.392(5)
C34 C56 1.440(5)
C35 H35 0.9300
C35 C36 1.365(5)
C36 H36 0.9300
C41 N40 1.412(4)
C41 N43 1.315(5)
C41 O42 1.226(4)
C44 C45 1.498(8)
C44 C46 1.551(8)
C44 C47 1.515(6)
C44 N43 1.475(5)
C45 H45A 0.9600
C45 H45B 0.9600
C45 H45C 0.9600
C46 H46A 0.9600
C46 H46B 0.9600
C46 H46C 0.9600
C47 H47A 0.9600
C47 H47B 0.9600
C47 H47C 0.9600
C49 C50 1.360(5)
C49 C54 1.364(6)
C49 O48 1.400(4)
C50 H50 0.9300
C50 C51 1.380(6)
C51 H51 0.9300
C51 C52 1.355(6)
C52 C53 1.353(6)
C52 C55 1.520(6)
C53 H53 0.9300
C53 C54 1.370(6)
C54 H54 0.9300
C55 H55A 0.9600
C55 H55B 0.9600
C55 H55C 0.9600
C56 N57 1.137(5)
N10 H10 0.86(3)
N10 S7 1.620(3)
N13 H13 0.88(4)
N40 H40 0.82(4)
N40 S37 1.624(3)
N43 H43 0.87(4)
O8 S7 1.421(2)
O9 S7 1.422(2)
O38 S37 1.423(3)
O39 S37 1.425(3)

loop_
_geom_hbond_atom_site_label_D
_geom_hbond_atom_site_label_H
_geom_hbond_atom_site_label_A
_geom_hbond_site_symmetry_A
_geom_hbond_distance_DH
_geom_hbond_distance_HA
_geom_hbond_distance_DA
_geom_hbond_angle_DHA
_geom_hbond_publ_flag
N10 H10 O12 2_656 0.86(3) 1.93(3) 2.784(4) 171(3) yes
N13 H13 O9 . 0.87(4) 2.04(4) 2.801(4) 145(3) yes
N40 H40 O42 2_556 0.82(4) 1.96(4) 2.774(4) 177.0(15) yes
N43 H43 O39 . 0.87(4) 2.07(4) 2.794(5) 141(4) yes
C5 H5 O42 2_556 0.93 2.60 3.484(4) 160 yes
C6 H6 O38 . 0.93 2.52 3.266(4) 138 yes
C35 H35 O12 2_666 0.93 2.57 3.452(4) 159 yes
C36 H36 O8 1_565 0.93 2.55 3.343(4) 144 yes
C20 H20 N27 2_556 0.93 2.56 3.425(7) 155 yes
C50 H50 N57 2_656 0.93 2.55 3.439(6) 161 yes

loop_
_geom_torsion_atom_site_label_1
_geom_torsion_atom_site_label_2
_geom_torsion_atom_site_label_3
_geom_torsion_atom_site_label_4
_geom_torsion
C1 C2 C3 C4 1.8(5)
C1 C2 S7 N10 65.5(3)
C1 C2 S7 O8 178.3(3)
C1 C2 S7 O9 -51.3(3)
C2 C1 C6 C5 1.7(7)
C2 C1 O18 C19 179.5(4)
C2 C3 C4 C5 0.2(6)
C2 C3 C4 C26 180.0(4)
C3 C2 S7 N10 -117.7(3)
C3 C2 S7 O8 -5.0(3)
C3 C2 S7 O9 125.4(3)
C3 C4 C5 C6 -1.2(7)
C4 C5 C6 C1 0.3(7)
C6 C1 C2 C3 -2.8(6)
C6 C1 C2 S7 173.9(3)
C6 C1 O18 C19 -0.3(6)
C11 N10 S7 C2 -102.7(3)
C11 N10 S7 O8 144.4(3)
C11 N10 S7 O9 14.1(4)
C15 C14 N13 C11 -58.6(5)
C16 C14 N13 C11 -176.8(4)
C17 C14 N13 C11 63.0(5)
C19 C20 C21 C22 -0.8(7)
C20 C19 C24 C23 1.2(7)
C20 C19 O18 C1 -101.6(4)
C20 C21 C22 C23 0.9(7)
C20 C21 C22 C25 -177.7(4)
C21 C22 C23 C24 0.0(8)
C22 C23 C24 C19 -1.1(7)
C24 C19 C20 C21 -0.3(7)
C24 C19 O18 C1 82.6(5)
C25 C22 C23 C24 178.7(5)
C26 C4 C5 C6 179.0(4)
C31 C32 C33 C34 -1.8(5)
C31 C32 S37 N40 -64.6(3)
C31 C32 S37 O38 -177.4(3)
C31 C32 S37 O39 52.2(3)
C32 C31 C36 C35 -2.0(6)
C32 C31 O48 C49 177.7(3)
C32 C33 C34 C35 -0.3(5)
C32 C33 C34 C56 179.0(3)
C33 C32 S37 N40 118.6(3)
C33 C32 S37 O38 5.7(3)
C33 C32 S37 O39 -124.6(3)
C33 C34 C35 C36 1.2(6)
C34 C35 C36 C31 0.0(6)
C36 C31 C32 C33 2.9(5)
C36 C31 C32 S37 -173.8(3)
C36 C31 O48 C49 -3.4(6)
C41 N40 S37 C32 103.0(3)
C41 N40 S37 O38 -144.3(3)
C41 N40 S37 O39 -14.0(4)
C45 C44 N43 C41 56.5(6)
C46 C44 N43 C41 175.3(4)
C47 C44 N43 C41 -66.9(6)
C49 C50 C51 C52 0.4(7)
C50 C49 C54 C53 -0.9(7)
C50 C49 O48 C31 102.8(4)
C50 C51 C52 C53 -0.4(7)
C50 C51 C52 C55 177.5(4)
C51 C52 C53 C54 -0.3(7)
C52 C53 C54 C49 0.9(7)
C54 C49 C50 C51 0.3(6)
C54 C49 O48 C31 -81.6(5)
C55 C52 C53 C54 -178.2(4)
C56 C34 C35 C36 -178.1(4)
N10 C11 N13 C14 -178.9(3)
N13 C11 N10 S7 -5.2(5)
N40 C41 N43 C44 -178.8(4)
N43 C41 N40 S37 4.5(5)
O12 C11 N10 S7 176.9(3)
O12 C11 N13 C14 -1.1(6)
O18 C1 C2 C3 177.4(3)
O18 C1 C2 S7 -5.9(5)
O18 C1 C6 C5 -178.5(4)
O18 C19 C20 C21 -176.1(4)
O18 C19 C24 C23 176.9(4)
O42 C41 N40 S37 -178.0(3)
O42 C41 N43 C44 4.0(6)
O48 C31 C32 C33 -178.1(3)
O48 C31 C32 S37 5.2(5)
O48 C31 C36 C35 179.1(4)
O48 C49 C50 C51 176.0(4)
O48 C49 C54 C53 -176.6(4)
S7 C2 C3 C4 -174.9(3)
S37 C32 C33 C34 175.1(3)
